data_7036433
loop_
_publ_author_name
'Zhou, Pei'
'Wang, Chong'
'Qiu, Qi-Ming'
'Yao, Jian-Feng'
'Sheng, Chuan-Fang'
'Li, Hui'

_publ_section_title
;
 Controllable synthesis of nucleotide complex based on pH control: a
 small-molecule fluorescent probe as an auxiliary ligand to indicate the
 pre-organization of the nucleotide complex in solution.
;
_journal_issue 40
_journal_name_full 'Dalton transactions (Cambridge, England : 2003)'
_journal_page_first 17810
_journal_page_last 17818
_journal_paper_doi 10.1039/c5dt02624e
_journal_volume 44
_journal_year 2015
_chemical_absolute_configuration ad
_chemical_formula_sum 'C60 H94 Co2 N16 O43 P4'
_chemical_formula_weight 1969.25
_chemical_name_systematic
; 
 ? 
;
_space_group_IT_number 19
_symmetry_cell_setting orthorhombic
_symmetry_space_group_name_Hall 'P 2ac 2ab'
_symmetry_space_group_name_H-M 'P 21 21 21'
_atom_sites_solution_hydrogens geom
_atom_sites_solution_primary direct
_atom_sites_solution_secondary difmap
_audit_creation_method SHELXL-97
_audit_update_record
;
2015-08-29 deposited with the CCDC.
2015-09-07 downloaded from the CCDC.
;
_cell_angle_alpha 90.00
_cell_angle_beta 90.00
_cell_angle_gamma 90.00
_cell_formula_units_Z 2
_cell_length_a 13.666(3)
_cell_length_b 13.939(3)
_cell_length_c 20.703(4)
_cell_measurement_reflns_used 12747
_cell_measurement_temperature 153.15(2)
_cell_measurement_theta_max 29.1303
_cell_measurement_theta_min 2.0870
_cell_volume 3943.7(14)
_computing_cell_refinement 'Bruker XSCANS'
_computing_data_collection 'Bruker XSCANS'
_computing_data_reduction 'Bruker SHELXTL'
_computing_molecular_graphics 'Bruker SHELXTL'
_computing_publication_material 'Bruker SHELXTL'
_computing_structure_refinement 'SHELXL-97 (Sheldrick, 1997)'
_computing_structure_solution 'SHELXS-97 (Sheldrick, 1990)'
_diffrn_ambient_temperature 153.15(2)
_diffrn_measured_fraction_theta_full 0.998
_diffrn_measured_fraction_theta_max 0.998
_diffrn_measurement_device_type 'Bruker P4'
_diffrn_measurement_method dtprofit.ref
_diffrn_radiation_monochromator graphite
_diffrn_radiation_source 'fine-focus sealed tube'
_diffrn_radiation_type MoK\a
_diffrn_radiation_wavelength 0.71073
_diffrn_reflns_av_R_equivalents 0.0538
_diffrn_reflns_av_unetI/netI 0.0685
_diffrn_reflns_limit_h_max 18
_diffrn_reflns_limit_h_min -18
_diffrn_reflns_limit_k_max 19
_diffrn_reflns_limit_k_min -18
_diffrn_reflns_limit_l_max 20
_diffrn_reflns_limit_l_min -28
_diffrn_reflns_number 34938
_diffrn_reflns_theta_full 29.14
_diffrn_reflns_theta_max 29.14
_diffrn_reflns_theta_min 1.97
_diffrn_standards_decay_% 0
_diffrn_standards_interval_count 0
_diffrn_standards_interval_time 0
_diffrn_standards_number 0
_exptl_absorpt_coefficient_mu 0.615
_exptl_absorpt_correction_T_max 1.0000
_exptl_absorpt_correction_T_min 0.8928
_exptl_absorpt_correction_type empirical
_exptl_crystal_colour Pink
_exptl_crystal_density_diffrn 1.658
_exptl_crystal_density_method 'not measured'
_exptl_crystal_description Prism
_exptl_crystal_F_000 2048
_exptl_crystal_size_max 0.3940
_exptl_crystal_size_mid 0.0910
_exptl_crystal_size_min 0.0850
_refine_diff_density_max 2.594
_refine_diff_density_min -0.725
_refine_diff_density_rms 0.148
_refine_ls_abs_structure_details 'Flack H D (1983), Acta Cryst. A39, 876-881'
_refine_ls_abs_structure_Flack -0.009(17)
_refine_ls_extinction_method none
_refine_ls_goodness_of_fit_ref 1.042
_refine_ls_hydrogen_treatment mixed
_refine_ls_matrix_type full
_refine_ls_number_parameters 573
_refine_ls_number_reflns 10554
_refine_ls_number_restraints 6
_refine_ls_restrained_S_all 1.045
_refine_ls_R_factor_all 0.0781
_refine_ls_R_factor_gt 0.0645
_refine_ls_shift/su_max 0.001
_refine_ls_shift/su_mean 0.000
_refine_ls_structure_factor_coef Fsqd
_refine_ls_weighting_details 'calc w=1/[\s^2^(Fo^2^)+(0.1091P)^2^+0.0000P] where P=(Fo^2^+2Fc^2^)/3'
_refine_ls_weighting_scheme calc
_refine_ls_wR_factor_gt 0.1679
_refine_ls_wR_factor_ref 0.1803
_reflns_number_gt 8681
_reflns_number_total 10554
_reflns_threshold_expression >2sigma(I)
_cod_data_source_file c5dt02624e2.cif
_cod_data_source_block 5
_cod_depositor_comments 'Adding full bibliography for 7036432--7036435.cif.'
_cod_original_sg_symbol_H-M P2(1)2(1)2(1)
_cod_database_code 7036433

loop_
_symmetry_equiv_pos_as_xyz
'x, y, z'
'-x+1/2, -y, z+1/2'
'-x, y+1/2, -z+1/2'
'x+1/2, -y+1/2, -z'

loop_
_atom_site_label
_atom_site_type_symbol
_atom_site_fract_x
_atom_site_fract_y
_atom_site_fract_z
_atom_site_U_iso_or_equiv
_atom_site_adp_type
_atom_site_occupancy
_atom_site_symmetry_multiplicity
_atom_site_calc_flag
_atom_site_refinement_flags
Co1 Co 1.03934(4) 0.53836(4) 0.23394(3) 0.01594(13) Uani 1 1 d .
P1 P 1.07070(8) 0.39292(8) 0.10635(5) 0.0188(2) Uani 1 1 d .
P2 P 1.05763(7) 0.72660(8) 0.13359(5) 0.0179(2) Uani 1 1 d .
C1 C 1.2370(3) 0.5525(3) 0.3047(2) 0.0208(8) Uani 1 1 d .
H1 H 1.1969 0.5570 0.3409 0.025 Uiso 1 1 calc R
C2 C 1.3374(3) 0.5502(3) 0.3144(2) 0.0233(9) Uani 1 1 d .
H2 H 1.3629 0.5524 0.3560 0.028 Uiso 1 1 calc R
C3 C 1.4004(3) 0.5444(3) 0.2605(2) 0.0215(8) Uani 1 1 d .
C4 C 1.3549(3) 0.5414(4) 0.1998(2) 0.0251(9) Uani 1 1 d .
H4 H 1.3928 0.5379 0.1625 0.030 Uiso 1 1 calc R
C5 C 1.2544(3) 0.5437(3) 0.1950(2) 0.0219(8) Uani 1 1 d .
H5 H 1.2264 0.5417 0.1541 0.026 Uiso 1 1 calc R
C6 C 1.5063(3) 0.5439(4) 0.2691(2) 0.0275(10) Uani 1 1 d .
H6 H 1.5307 0.5454 0.3110 0.033 Uiso 1 1 calc R
C7 C 1.5694(3) 0.5414(4) 0.2210(2) 0.0280(9) Uani 1 1 d .
H7 H 1.5434 0.5393 0.1796 0.034 Uiso 1 1 calc R
C8 C 0.8334(3) 0.5424(3) 0.1740(2) 0.0228(8) Uani 1 1 d .
H8 H 0.8693 0.5446 0.1358 0.027 Uiso 1 1 calc R
C9 C 0.7324(3) 0.5439(3) 0.1703(2) 0.0256(9) Uani 1 1 d .
H9 H 0.7018 0.5466 0.1302 0.031 Uiso 1 1 calc R
C10 C 0.6764(3) 0.5416(3) 0.2263(2) 0.0244(9) Uani 1 1 d .
C11 C 0.7273(3) 0.5382(4) 0.2851(2) 0.0257(9) Uani 1 1 d .
H11 H 0.6933 0.5377 0.3240 0.031 Uiso 1 1 calc R
C12 C 0.8283(3) 0.5358(3) 0.2848(2) 0.0242(9) Uani 1 1 d .
H12 H 0.8607 0.5327 0.3242 0.029 Uiso 1 1 calc R
C13 C 0.9453(3) 0.7076(3) 0.0291(2) 0.0245(9) Uani 1 1 d .
H13A H 0.9460 0.6391 0.0373 0.029 Uiso 1 1 calc R
H13B H 0.9922 0.7216 -0.0048 0.029 Uiso 1 1 calc R
C14 C 0.8445(3) 0.7392(3) 0.0089(2) 0.0216(8) Uani 1 1 d .
H14 H 0.8269 0.7064 -0.0313 0.026 Uiso 1 1 calc R
C15 C 0.8334(3) 0.8462(3) -0.0007(2) 0.0236(9) Uani 1 1 d .
H15 H 0.8981 0.8762 0.0025 0.028 Uiso 1 1 calc R
C16 C 0.7712(4) 0.8788(4) 0.0568(2) 0.0293(10) Uani 1 1 d .
H16 H 0.8155 0.8965 0.0920 0.035 Uiso 1 1 calc R
C17 C 0.7163(3) 0.7878(4) 0.0766(2) 0.0272(10) Uani 1 1 d .
H17 H 0.6538 0.7836 0.0537 0.033 Uiso 1 1 calc R
C18 C 0.9562(3) 0.3226(4) 0.0153(2) 0.0273(9) Uani 1 1 d .
H18A H 0.9852 0.2599 0.0085 0.033 Uiso 1 1 calc R
H18B H 0.9890 0.3681 -0.0127 0.033 Uiso 1 1 calc R
C19 C 0.8481(3) 0.3193(3) -0.0008(2) 0.0233(9) Uani 1 1 d .
H19 H 0.8412 0.3021 -0.0465 0.028 Uiso 1 1 calc R
C20 C 0.7889(3) 0.4092(3) 0.0114(2) 0.0243(9) Uani 1 1 d .
H20 H 0.8076 0.4371 0.0531 0.029 Uiso 1 1 calc R
C21 C 0.6845(3) 0.3679(3) 0.0159(2) 0.0204(8) Uani 1 1 d .
H21 H 0.6424 0.4105 0.0413 0.025 Uiso 1 1 calc R
C22 C 0.7040(3) 0.2746(3) 0.0526(2) 0.0211(8) Uani 1 1 d .
H22 H 0.6580 0.2251 0.0381 0.025 Uiso 1 1 calc R
C23 C 0.6076(3) 0.7788(4) 0.1711(2) 0.0311(11) Uani 1 1 d .
C24 C 0.6771(3) 0.7921(3) 0.2776(2) 0.0189(8) Uani 1 1 d .
C25 C 0.7733(3) 0.7898(3) 0.2499(2) 0.0213(9) Uani 1 1 d .
H25 H 0.8287 0.7914 0.2759 0.026 Uiso 1 1 calc R
C26 C 0.7812(3) 0.7855(3) 0.1862(2) 0.0239(9) Uani 1 1 d .
H26 H 0.8432 0.7845 0.1677 0.029 Uiso 1 1 calc R
C27 C 0.6028(3) 0.2842(4) 0.1506(2) 0.0227(9) Uani 1 1 d .
C28 C 0.6730(3) 0.2952(3) 0.2542(2) 0.0193(8) Uani 1 1 d .
C29 C 0.7690(3) 0.3020(3) 0.2268(2) 0.0229(9) Uani 1 1 d .
H29 H 0.8239 0.3099 0.2528 0.027 Uiso 1 1 calc R
C30 C 0.7767(3) 0.2966(3) 0.1627(2) 0.0210(8) Uani 1 1 d .
H30 H 0.8384 0.3000 0.1439 0.025 Uiso 1 1 calc R
N1 N 1.1944(2) 0.5486(3) 0.24663(16) 0.0177(7) Uani 1 1 d .
N2 N 0.8823(2) 0.5376(3) 0.23068(17) 0.0190(7) Uani 1 1 d .
N3 N 0.7004(3) 0.7824(3) 0.14627(17) 0.0235(8) Uani 1 1 d .
N4 N 0.5986(3) 0.7846(3) 0.23762(19) 0.0259(8) Uani 1 1 d .
N5 N 0.6963(3) 0.2862(3) 0.12394(17) 0.0216(7) Uani 1 1 d .
N6 N 0.5936(3) 0.2886(3) 0.21605(17) 0.0223(8) Uani 1 1 d .
N7 N 0.6633(3) 0.7994(3) 0.33932(18) 0.0242(8) Uani 1 1 d .
H7A H 0.6048 0.7996 0.3547 0.029 Uiso 1 1 calc R
H7B H 0.7126 0.8042 0.3649 0.029 Uiso 1 1 calc R
N8 N 0.6612(3) 0.2948(3) 0.31811(18) 0.0270(8) Uani 1 1 d .
H8A H 0.6035 0.2904 0.3344 0.032 Uiso 1 1 calc R
H8B H 0.7113 0.2990 0.3431 0.032 Uiso 1 1 calc R
O1 O 1.0209(3) 0.6659(2) 0.29233(16) 0.0272(7) Uani 1 1 d .
H1C H 1.0413 0.7185 0.2766 0.033 Uiso 1 1 d R
H1D H 1.0367 0.6630 0.3320 0.033 Uiso 1 1 d R
O2 O 1.0383(2) 0.4567(2) 0.31716(13) 0.0201(6) Uani 1 1 d .
H2C H 1.0115 0.4016 0.3174 0.024 Uiso 1 1 d R
H2D H 1.0305 0.4821 0.3541 0.024 Uiso 1 1 d R
O3 O 1.0541(2) 0.4151(2) 0.17592(13) 0.0188(6) Uani 1 1 d .
O4 O 1.0456(2) 0.6198(2) 0.14687(13) 0.0185(6) Uani 1 1 d .
O5 O 0.7777(2) 0.7098(2) 0.05917(15) 0.0257(7) Uani 1 1 d .
O6 O 0.8007(2) 0.2462(2) 0.03737(15) 0.0216(6) Uani 1 1 d .
O7 O 0.5352(3) 0.7738(4) 0.13639(17) 0.0546(13) Uani 1 1 d .
O8 O 0.5314(2) 0.2775(3) 0.11415(15) 0.0312(7) Uani 1 1 d .
O9 O 0.7897(3) 0.8733(2) -0.06018(15) 0.0283(7) Uani 1 1 d .
H9A H 0.7420 0.8391 -0.0672 0.042 Uiso 1 1 calc R
O10 O 0.7091(4) 0.9569(3) 0.04489(18) 0.0476(11) Uani 1 1 d .
H10 H 0.6778 0.9471 0.0117 0.071 Uiso 1 1 calc R
O11 O 0.6436(3) 0.3515(2) -0.04537(15) 0.0270(7) Uani 1 1 d .
H11A H 0.6449 0.2939 -0.0534 0.040 Uiso 1 1 calc R
O12 O 0.8013(3) 0.4778(3) -0.0377(2) 0.0390(9) Uani 1 1 d .
H12A H 0.7490 0.5048 -0.0446 0.059 Uiso 1 1 calc R
O13 O 0.9703(2) 0.7592(2) 0.08688(14) 0.0222(6) Uani 1 1 d .
O14 O 1.1528(2) 0.7480(2) 0.09930(17) 0.0302(8) Uani 1 1 d .
H14C H 1.1476 0.8002 0.0784 0.036 Uiso 1 1 d R
O15 O 0.9683(2) 0.3507(3) 0.08143(15) 0.0274(7) Uani 1 1 d .
O16 O 1.1516(2) 0.3247(2) 0.08938(16) 0.0269(7) Uani 1 1 d .
O17 O 0.1346(3) 0.9156(3) 0.0331(3) 0.0774(19) Uani 1 1 d .
H17C H 0.1757 0.8899 0.0076 0.093 Uiso 1 1 d R
H17B H 0.0898 0.9558 0.0447 0.093 Uiso 1 1 d R
O18 O -0.0171(7) 0.5334(7) 0.9222(5) 0.059(2) Uani 0.50 1 d P
H18E H -0.0171 0.5877 0.9035 0.071 Uiso 0.50 1 d PR
H18F H 0.0407 0.5225 0.9354 0.071 Uiso 0.50 1 d PR
O19 O 0.8608(4) 0.0759(3) 0.9623(2) 0.0639(15) Uani 1 1 d .
H19D H 0.8235 0.0354 0.9806 0.077 Uiso 1 1 d R
H19B H 0.8466 0.0791 0.9224 0.077 Uiso 1 1 d R
O21 O 1.0871(3) 0.4881(2) 0.06642(15) 0.0279(7) Uani 1 1 d .
H21E H 1.0673 0.5362 0.0983 0.052(19) Uiso 1 1 d R
O22 O 1.0391(2) 0.7859(2) 0.19247(14) 0.0226(6) Uani 1 1 d .
O24 O 0.4788(4) 0.4519(4) 0.9315(3) 0.0719(15) Uani 1 1 d U
H24C H 0.5316 0.4213 0.9385 0.086 Uiso 1 1 d R
H24D H 0.4417 0.4449 0.9641 0.086 Uiso 1 1 d R

loop_
_atom_site_aniso_label
_atom_site_aniso_U_11
_atom_site_aniso_U_22
_atom_site_aniso_U_33
_atom_site_aniso_U_23
_atom_site_aniso_U_13
_atom_site_aniso_U_12
Co1 0.0110(2) 0.0194(2) 0.0174(3) 0.0000(2) -0.0001(2) -0.0003(2)
P1 0.0146(5) 0.0221(5) 0.0198(5) -0.0022(4) -0.0001(4) 0.0010(4)
P2 0.0140(5) 0.0191(5) 0.0205(5) 0.0008(4) -0.0009(4) 0.0019(4)
C1 0.0160(18) 0.027(2) 0.019(2) 0.0027(16) 0.0010(15) 0.0015(17)
C2 0.0142(18) 0.028(2) 0.028(2) 0.0028(18) -0.0041(16) -0.0031(17)
C3 0.0133(16) 0.022(2) 0.029(2) 0.0031(18) 0.0002(16) -0.0009(16)
C4 0.0173(19) 0.034(2) 0.024(2) 0.0008(19) 0.0026(16) -0.0008(19)
C5 0.0151(18) 0.026(2) 0.024(2) -0.0011(18) -0.0005(15) 0.0014(17)
C6 0.0128(17) 0.037(3) 0.033(3) 0.005(2) -0.0049(17) 0.0001(18)
C7 0.0118(17) 0.034(2) 0.039(3) -0.004(2) -0.0010(17) -0.0009(18)
C8 0.0109(16) 0.029(2) 0.028(2) -0.0001(19) 0.0029(15) 0.0005(17)
C9 0.0126(17) 0.028(2) 0.037(3) -0.006(2) -0.0050(17) -0.0015(17)
C10 0.0131(17) 0.026(2) 0.034(2) -0.007(2) 0.0000(16) 0.0007(16)
C11 0.0166(18) 0.031(2) 0.030(2) 0.003(2) 0.0055(16) -0.0013(19)
C12 0.0185(19) 0.030(2) 0.024(2) 0.0004(18) 0.0013(16) -0.0020(19)
C13 0.022(2) 0.032(2) 0.019(2) -0.0025(17) -0.0037(16) 0.0054(18)
C14 0.0206(19) 0.031(2) 0.0135(19) -0.0023(16) -0.0032(15) 0.0071(17)
C15 0.0183(19) 0.027(2) 0.025(2) 0.0046(17) -0.0040(17) -0.0024(17)
C16 0.038(3) 0.031(2) 0.019(2) -0.0009(18) -0.0035(18) 0.010(2)
C17 0.022(2) 0.041(3) 0.019(2) -0.0039(19) -0.0048(16) 0.010(2)
C18 0.0179(19) 0.043(3) 0.021(2) -0.0076(18) -0.0005(17) -0.001(2)
C19 0.0157(19) 0.035(2) 0.019(2) -0.0073(17) -0.0010(15) -0.0021(17)
C20 0.026(2) 0.024(2) 0.024(2) -0.0017(17) 0.0008(17) -0.0013(18)
C21 0.0200(19) 0.023(2) 0.018(2) -0.0005(15) -0.0036(15) 0.0043(16)
C22 0.0172(18) 0.024(2) 0.022(2) -0.0003(16) -0.0009(15) -0.0005(16)
C23 0.0149(19) 0.052(3) 0.026(2) -0.008(2) -0.0045(17) 0.005(2)
C24 0.0158(18) 0.0199(19) 0.021(2) -0.0019(16) -0.0026(15) 0.0000(15)
C25 0.0128(18) 0.028(2) 0.024(2) -0.0013(16) -0.0010(14) -0.0018(16)
C26 0.0139(19) 0.033(2) 0.025(2) 0.0019(19) 0.0012(16) -0.0003(17)
C27 0.0150(18) 0.032(2) 0.021(2) 0.0002(18) -0.0020(15) -0.0021(17)
C28 0.0175(18) 0.0196(19) 0.021(2) 0.0015(15) -0.0036(15) -0.0002(15)
C29 0.0161(18) 0.031(2) 0.022(2) -0.0022(18) -0.0037(16) 0.0007(16)
C30 0.0135(18) 0.028(2) 0.021(2) -0.0009(17) 0.0019(15) 0.0015(16)
N1 0.0135(14) 0.0191(16) 0.0205(17) -0.0005(13) 0.0013(12) -0.0012(13)
N2 0.0119(14) 0.0232(17) 0.0218(17) -0.0037(16) 0.0010(13) 0.0002(13)
N3 0.0163(16) 0.036(2) 0.0183(18) -0.0017(15) -0.0024(14) -0.0010(16)
N4 0.0183(16) 0.039(2) 0.0204(18) 0.0010(17) -0.0013(15) 0.0037(16)
N5 0.0136(15) 0.0291(19) 0.0220(18) -0.0012(15) -0.0032(13) 0.0006(14)
N6 0.0170(16) 0.0295(19) 0.0206(18) -0.0002(15) -0.0022(13) 0.0012(15)
N7 0.0198(17) 0.034(2) 0.0190(18) 0.0008(15) 0.0005(14) -0.0030(16)
N8 0.0192(18) 0.042(2) 0.0196(19) 0.0021(17) -0.0024(14) 0.0000(17)
O1 0.0330(18) 0.0245(16) 0.0241(16) -0.0009(12) 0.0015(13) -0.0008(14)
O2 0.0240(14) 0.0185(13) 0.0179(14) 0.0000(11) 0.0016(12) -0.0042(13)
O3 0.0209(15) 0.0183(13) 0.0173(14) -0.0043(10) -0.0030(12) -0.0013(11)
O4 0.0179(13) 0.0199(13) 0.0179(13) -0.0003(10) -0.0002(11) 0.0009(12)
O5 0.0251(16) 0.0266(16) 0.0255(16) -0.0002(13) 0.0056(13) -0.0001(13)
O6 0.0176(14) 0.0238(15) 0.0234(15) -0.0016(12) 0.0046(12) 0.0020(12)
O7 0.0153(15) 0.127(4) 0.0215(17) -0.007(2) -0.0051(14) 0.000(2)
O8 0.0161(14) 0.053(2) 0.0246(16) -0.0015(15) -0.0006(13) -0.0030(15)
O9 0.0271(17) 0.0356(19) 0.0222(16) 0.0047(14) -0.0075(13) -0.0011(14)
O10 0.074(3) 0.042(2) 0.0263(19) -0.0006(17) -0.0013(19) 0.032(2)
O11 0.0298(17) 0.0288(16) 0.0224(16) -0.0053(13) -0.0059(13) -0.0010(14)
O12 0.0307(19) 0.0318(19) 0.055(2) 0.0171(17) -0.0043(18) -0.0024(16)
O13 0.0210(14) 0.0266(15) 0.0190(14) -0.0019(11) -0.0048(12) 0.0057(13)
O14 0.0204(15) 0.0281(17) 0.042(2) 0.0106(15) 0.0080(14) 0.0050(13)
O15 0.0160(14) 0.0459(19) 0.0202(15) -0.0098(14) 0.0022(12) -0.0051(14)
O16 0.0240(16) 0.0291(17) 0.0276(17) -0.0071(13) -0.0018(13) 0.0085(14)
O17 0.036(2) 0.046(3) 0.150(5) 0.043(3) 0.014(3) 0.007(2)
O18 0.048(5) 0.055(6) 0.074(6) -0.002(5) 0.024(5) -0.006(5)
O19 0.118(5) 0.035(2) 0.039(2) 0.0061(18) -0.008(3) 0.003(3)
O21 0.0337(18) 0.0265(16) 0.0234(16) -0.0021(13) 0.0066(13) -0.0008(14)
O22 0.0271(16) 0.0184(13) 0.0223(15) -0.0006(11) -0.0078(13) 0.0050(13)
O24 0.0707(17) 0.0741(17) 0.0710(17) 0.0067(10) 0.0010(10) 0.0031(10)

loop_
_atom_type_symbol
_atom_type_description
_atom_type_scat_dispersion_real
_atom_type_scat_dispersion_imag
_atom_type_scat_source
C C 0.0033 0.0016 'International Tables Vol C Tables 4.2.6.8 and 6.1.1.4'
H H 0.0000 0.0000 'International Tables Vol C Tables 4.2.6.8 and 6.1.1.4'
N N 0.0061 0.0033 'International Tables Vol C Tables 4.2.6.8 and 6.1.1.4'
O O 0.0106 0.0060 'International Tables Vol C Tables 4.2.6.8 and 6.1.1.4'
P P 0.1023 0.0942 'International Tables Vol C Tables 4.2.6.8 and 6.1.1.4'
Co Co 0.3494 0.9721 'International Tables Vol C Tables 4.2.6.8 and 6.1.1.4'

loop_
_geom_angle_atom_site_label_1
_geom_angle_atom_site_label_2
_geom_angle_atom_site_label_3
_geom_angle
_geom_angle_site_symmetry_3
O2 Co1 O3 91.52(11) .
O2 Co1 O4 177.71(12) .
O3 Co1 O4 87.04(11) .
O2 Co1 N1 86.63(12) .
O3 Co1 N1 91.70(12) .
O4 Co1 N1 91.64(12) .
O2 Co1 N2 90.95(13) .
O3 Co1 N2 94.24(13) .
O4 Co1 N2 90.92(13) .
N1 Co1 N2 173.65(14) .
O2 Co1 O1 89.19(12) .
O3 Co1 O1 178.59(13) .
O4 Co1 O1 92.29(12) .
N1 Co1 O1 89.56(13) .
N2 Co1 O1 84.54(13) .
O3 P1 O16 118.03(18) .
O3 P1 O21 110.71(17) .
O16 P1 O21 107.76(19) .
O3 P1 O15 104.71(17) .
O16 P1 O15 109.60(19) .
O21 P1 O15 105.31(19) .
O22 P2 O14 114.8(2) .
O22 P2 O4 112.05(17) .
O14 P2 O4 111.72(18) .
O22 P2 O13 102.09(17) .
O14 P2 O13 107.57(18) .
O4 P2 O13 107.81(17) .
N1 C1 C2 124.1(4) .
C1 C2 C3 119.3(4) .
C4 C3 C2 116.1(4) .
C4 C3 C6 123.3(4) .
C2 C3 C6 120.6(4) .
C5 C4 C3 120.3(4) .
N1 C5 C4 123.4(4) .
C7 C6 C3 123.9(4) .
C6 C7 C10 126.6(5) 1_655
N2 C8 C9 122.8(4) .
C8 C9 C10 120.3(4) .
C9 C10 C11 116.9(4) .
C9 C10 C7 119.2(4) 1_455
C11 C10 C7 124.0(4) 1_455
C12 C11 C10 119.5(4) .
N2 C12 C11 123.6(4) .
O13 C13 C14 107.6(3) .
O5 C14 C13 107.2(3) .
O5 C14 C15 108.2(3) .
C13 C14 C15 114.6(4) .
O9 C15 C14 114.7(4) .
O9 C15 C16 111.2(4) .
C14 C15 C16 104.3(4) .
O10 C16 C15 115.5(4) .
O10 C16 C17 113.2(4) .
C15 C16 C17 103.6(4) .
O5 C17 N3 107.4(4) .
O5 C17 C16 106.1(4) .
N3 C17 C16 112.4(4) .
O15 C18 C19 109.4(4) .
O6 C19 C20 104.7(3) .
O6 C19 C18 109.7(4) .
C20 C19 C18 117.3(4) .
O12 C20 C19 112.3(4) .
O12 C20 C21 114.2(4) .
C19 C20 C21 101.2(3) .
O11 C21 C22 112.3(4) .
O11 C21 C20 112.0(4) .
C22 C21 C20 100.7(3) .
O6 C22 N5 108.5(3) .
O6 C22 C21 106.9(3) .
N5 C22 C21 112.8(4) .
O7 C23 N3 122.1(4) .
O7 C23 N4 121.0(4) .
N3 C23 N4 116.9(4) .
N7 C24 N4 119.5(4) .
N7 C24 C25 122.0(4) .
N4 C24 C25 118.5(4) .
C26 C25 C24 118.3(4) .
C25 C26 N3 122.2(4) .
O8 C27 N6 122.5(4) .
O8 C27 N5 118.9(4) .
N6 C27 N5 118.5(4) .
N8 C28 N6 118.9(4) .
N8 C28 C29 120.3(4) .
N6 C28 C29 120.8(4) .
C30 C29 C28 117.6(4) .
C29 C30 N5 121.7(4) .
C1 N1 C5 116.7(4) .
C1 N1 Co1 123.0(3) .
C5 N1 Co1 120.1(3) .
C12 N2 C8 117.0(3) .
C12 N2 Co1 121.6(3) .
C8 N2 Co1 121.4(3) .
C23 N3 C26 121.2(4) .
C23 N3 C17 120.6(4) .
C26 N3 C17 118.1(4) .
C24 N4 C23 122.7(4) .
C30 N5 C27 120.5(4) .
C30 N5 C22 122.4(4) .
C27 N5 C22 117.1(3) .
C28 N6 C27 120.8(4) .
P1 O3 Co1 137.27(18) .
P2 O4 Co1 132.65(17) .
C17 O5 C14 109.8(3) .
C22 O6 C19 110.1(3) .
C13 O13 P2 122.5(3) .
C18 O15 P1 120.5(3) .

loop_
_geom_bond_atom_site_label_1
_geom_bond_atom_site_label_2
_geom_bond_distance
_geom_bond_site_symmetry_2
Co1 O2 2.065(3) .
Co1 O3 2.107(3) .
Co1 O4 2.132(3) .
Co1 N1 2.140(3) .
Co1 N2 2.147(3) .
Co1 O1 2.164(3) .
P1 O3 1.490(3) .
P1 O16 1.500(3) .
P1 O21 1.580(3) .
P1 O15 1.604(3) .
P2 O22 1.495(3) .
P2 O14 1.512(3) .
P2 O4 1.523(3) .
P2 O13 1.602(3) .
C1 N1 1.338(5) .
C1 C2 1.386(6) .
C2 C3 1.412(6) .
C3 C4 1.404(6) .
C3 C6 1.459(5) .
C4 C5 1.378(6) .
C5 N1 1.349(5) .
C6 C7 1.317(7) .
C7 C10 1.467(5) 1_655
C8 N2 1.353(6) .
C8 C9 1.383(5) .
C9 C10 1.389(6) .
C10 C11 1.403(6) .
C10 C7 1.467(5) 1_455
C11 C12 1.381(6) .
C12 N2 1.342(5) .
C13 O13 1.436(5) .
C13 C14 1.506(6) .
C14 O5 1.443(5) .
C14 C15 1.512(6) .
C15 O9 1.420(5) .
C15 C16 1.531(6) .
C16 O10 1.401(6) .
C16 C17 1.530(7) .
C17 O5 1.420(5) .
C17 N3 1.460(6) .
C18 O15 1.433(5) .
C18 C19 1.516(6) .
C19 O6 1.443(5) .
C19 C20 1.513(6) .
C20 O12 1.405(5) .
C20 C21 1.542(6) .
C21 O11 1.405(5) .
C21 C22 1.530(6) .
C22 O6 1.415(5) .
C22 N5 1.490(6) .
C23 O7 1.224(6) .
C23 N3 1.370(6) .
C23 N4 1.386(6) .
C24 N7 1.295(6) .
C24 N4 1.360(5) .
C24 C25 1.435(6) .
C25 C26 1.324(6) .
C26 N3 1.379(5) .
C27 O8 1.236(5) .
C27 N6 1.362(6) .
C27 N5 1.392(5) .
C28 N8 1.334(6) .
C28 N6 1.345(5) .
C28 C29 1.431(6) .
C29 C30 1.334(6) .
C30 N5 1.369(5) .
